data_1520310
loop_
_publ_author_name
'Ro\&sbach, Jan'
'Harms, Klaus'
'Koert, Ulrich'

_publ_section_title
;
 \a-Crotyl-\a-difluoroboranyloxy-amides: Structure and Reactivity of
 Isolable Intermediates in Stereospecific \a-Ketol Rearrangements.
;
_journal_issue 12
_journal_name_full 'Organic letters'
_journal_page_first 3122
_journal_page_last 3125
_journal_paper_doi 10.1021/acs.orglett.5b01427
_journal_volume 17
_journal_year 2015
_chemical_formula_moiety 'C13 H20 B F2 N O3'
_chemical_formula_sum 'C13 H20 B F2 N O3'
_chemical_formula_weight 287.11
_space_group_crystal_system monoclinic
_space_group_IT_number 14
_space_group_name_Hall '-P 2yn'
_space_group_name_H-M_alt 'P 1 21/n 1'
_symmetry_space_group_name_Hall '-P 2yn'
_symmetry_space_group_name_H-M 'P 1 21/n 1'
_atom_sites_solution_hydrogens geom
_atom_sites_solution_primary direct
_atom_sites_solution_secondary difmap
_audit_creation_method SHELXL-2014/7
_cell_angle_alpha 90
_cell_angle_beta 107.028(2)
_cell_angle_gamma 90
_cell_formula_units_Z 4
_cell_length_a 10.6399(7)
_cell_length_b 11.8723(7)
_cell_length_c 11.9174(7)
_cell_measurement_reflns_used 9601
_cell_measurement_temperature 100(2)
_cell_measurement_theta_max 25.2575
_cell_measurement_theta_min 2.4775
_cell_volume 1439.41(15)
_computing_cell_refinement 'SAINT V8.34A (Bruker AXS Inc., 2013)'
_computing_data_collection 'BRUKER APEX2 2014.1-1'
_computing_data_reduction 'SAINT V8.34A (Bruker AXS Inc., 2013)'
_computing_molecular_graphics 'DIAMOND (Crystal Impact)'
_computing_structure_refinement 'SHELXL-2014/7 (Sheldrick, 2014)'
_computing_structure_solution 'XT V2014/1 (Bruker AXS Inc., 2014)'
_diffrn_ambient_temperature 100(2)
_diffrn_detector_area_resol_mean 10.4167
_diffrn_measured_fraction_theta_full 1.000
_diffrn_measured_fraction_theta_max 0.999
_diffrn_measurement_device_type 'Bruker D8 QUEST area detector'
_diffrn_measurement_method '\w and \f scans'
_diffrn_radiation_type MoK\a
_diffrn_radiation_wavelength 0.71073
_diffrn_reflns_av_R_equivalents 0.0614
_diffrn_reflns_av_unetI/netI 0.0349
_diffrn_reflns_laue_measured_fraction_full 1.000
_diffrn_reflns_laue_measured_fraction_max 0.999
_diffrn_reflns_limit_h_max 12
_diffrn_reflns_limit_h_min -11
_diffrn_reflns_limit_k_max 14
_diffrn_reflns_limit_k_min -14
_diffrn_reflns_limit_l_max 14
_diffrn_reflns_limit_l_min -14
_diffrn_reflns_number 22557
_diffrn_reflns_point_group_measured_fraction_full 1.000
_diffrn_reflns_point_group_measured_fraction_max 0.999
_diffrn_reflns_theta_full 25.242
_diffrn_reflns_theta_max 25.342
_diffrn_reflns_theta_min 2.260
_diffrn_source 'microfocus sealed X-ray tube'
_exptl_absorpt_coefficient_mu 0.108
_exptl_absorpt_correction_T_max 0.97
_exptl_absorpt_correction_T_min 0.78
_exptl_absorpt_correction_type numerical
_exptl_absorpt_process_details 'SADABS V2014/4 (Bruker AXS Inc.)'
_exptl_crystal_colour colourless
_exptl_crystal_density_diffrn 1.325
_exptl_crystal_density_method 'not measured'
_exptl_crystal_description block
_exptl_crystal_F_000 608
_exptl_crystal_size_max 0.460
_exptl_crystal_size_mid 0.400
_exptl_crystal_size_min 0.290
_refine_diff_density_max 0.434
_refine_diff_density_min -0.348
_refine_diff_density_rms 0.087
_refine_ls_extinction_method none
_refine_ls_goodness_of_fit_ref 1.056
_refine_ls_hydrogen_treatment constr
_refine_ls_matrix_type full
_refine_ls_number_parameters 183
_refine_ls_number_reflns 2630
_refine_ls_number_restraints 0
_refine_ls_restrained_S_all 1.056
_refine_ls_R_factor_all 0.0604
_refine_ls_R_factor_gt 0.0530
_refine_ls_shift/su_max 0.000
_refine_ls_shift/su_mean 0.000
_refine_ls_structure_factor_coef Fsqd
_refine_ls_weighting_details 'w=1/[\s^2^(Fo^2^)+(0.1068P)^2^+0.5213P] where P=(Fo^2^+2Fc^2^)/3'
_refine_ls_weighting_scheme calc
_refine_ls_wR_factor_gt 0.1483
_refine_ls_wR_factor_ref 0.1563
_reflns_Friedel_coverage 0.000
_reflns_number_gt 2267
_reflns_number_total 2630
_reflns_threshold_expression 'I > 2\s(I)'
_cod_data_source_file ol5b01427_si_002.cif
_cod_data_source_block JR2073_0m
_cod_depositor_comments 'Adding full bibliography for 1520305--1520319.cif.'
_cod_database_code 1520310
_shelx_shelxl_version_number 2014/7
_shelx_space_group_comment
; 
The symmetry employed for this shelxl refinement is uniquely defined 
by the following loop, which should always be used as a source of 
symmetry information in preference to the above space-group names. 
They are only intended as comments. 
;
_shelx_estimated_absorpt_t_min 0.952
_shelx_estimated_absorpt_t_max 0.969

loop_
_space_group_symop_operation_xyz
'x, y, z'
'-x+1/2, y+1/2, -z+1/2'
'-x, -y, -z'
'x-1/2, -y-1/2, z-1/2'

loop_
_atom_site_label
_atom_site_type_symbol
_atom_site_fract_x
_atom_site_fract_y
_atom_site_fract_z
_atom_site_U_iso_or_equiv
_atom_site_adp_type
_atom_site_occupancy
_atom_site_site_symmetry_order
_atom_site_calc_flag
_atom_site_refinement_flags_posn
_atom_site_refinement_flags_adp
F1 F 0.36932(11) 0.10641(10) -0.05879(9) 0.0323(3) Uani 1 1 d . .
F2 F 0.35130(11) 0.26367(10) 0.04295(10) 0.0339(3) Uani 1 1 d . .
O4 O 0.35367(12) 0.08723(11) 0.13393(10) 0.0230(3) Uani 1 1 d . .
O5 O 0.52250(14) -0.13344(11) 0.31553(12) 0.0289(4) Uani 1 1 d . .
O8 O 0.54567(12) 0.15752(10) 0.10577(10) 0.0207(3) Uani 1 1 d . .
N9 N 0.70379(14) 0.09221(12) 0.26035(12) 0.0176(3) Uani 1 1 d . .
C1 C 0.5361(2) 0.27945(18) 0.43591(18) 0.0325(5) Uani 1 1 d . .
H1A H 0.5888 0.2404 0.5028 0.039 Uiso 1 1 calc R U
H1B H 0.5402 0.3593 0.4324 0.039 Uiso 1 1 calc R U
C2 C 0.45731(18) 0.22297(16) 0.34819(16) 0.0240(4) Uani 1 1 d . .
H2 H 0.4058 0.2645 0.2826 0.029 Uiso 1 1 calc R U
C3 C 0.44372(18) 0.09696(15) 0.34527(15) 0.0209(4) Uani 1 1 d . .
H3 H 0.5145 0.0644 0.4121 0.025 Uiso 1 1 calc R U
C4 C 0.45814(16) 0.04847(15) 0.22809(14) 0.0192(4) Uani 1 1 d . .
C5 C 0.45490(17) -0.08266(15) 0.23150(15) 0.0211(4) Uani 1 1 d . .
C6 C 0.3588(2) -0.13978(17) 0.13077(17) 0.0294(5) Uani 1 1 d . .
H6A H 0.3722 -0.2215 0.1377 0.044 Uiso 1 1 calc R U
H6B H 0.3721 -0.1137 0.0570 0.044 Uiso 1 1 calc R U
H6C H 0.2692 -0.1217 0.1314 0.044 Uiso 1 1 calc R U
C7 C 0.30990(19) 0.06238(17) 0.35815(17) 0.0271(4) Uani 1 1 d . .
H7A H 0.3060 -0.0198 0.3640 0.041 Uiso 1 1 calc R U
H7B H 0.2400 0.0882 0.2895 0.041 Uiso 1 1 calc R U
H7C H 0.2981 0.0966 0.4292 0.041 Uiso 1 1 calc R U
C8 C 0.58034(17) 0.09789(14) 0.20027(14) 0.0173(4) Uani 1 1 d . .
C10 C 0.75885(17) 0.02194(15) 0.36535(15) 0.0208(4) Uani 1 1 d . .
H10A H 0.6874 -0.0201 0.3845 0.025 Uiso 1 1 calc R U
H10B H 0.8027 0.0703 0.4332 0.025 Uiso 1 1 calc R U
C11 C 0.85790(18) -0.06049(15) 0.34114(16) 0.0232(4) Uani 1 1 d . .
H11A H 0.8980 -0.1055 0.4126 0.028 Uiso 1 1 calc R U
H11B H 0.8118 -0.1129 0.2778 0.028 Uiso 1 1 calc R U
C12 C 0.96561(18) 0.00080(16) 0.30499(16) 0.0246(4) Uani 1 1 d . .
H12A H 1.0251 -0.0548 0.2852 0.029 Uiso 1 1 calc R U
H12B H 1.0180 0.0473 0.3712 0.029 Uiso 1 1 calc R U
C13 C 0.90517(18) 0.07586(15) 0.19899(16) 0.0227(4) Uani 1 1 d . .
H13A H 0.9754 0.1196 0.1798 0.027 Uiso 1 1 calc R U
H13B H 0.8616 0.0284 0.1303 0.027 Uiso 1 1 calc R U
C14 C 0.80510(17) 0.15628(15) 0.22412(15) 0.0205(4) Uani 1 1 d . .
H14A H 0.8502 0.2092 0.2873 0.025 Uiso 1 1 calc R U
H14B H 0.7627 0.2008 0.1529 0.025 Uiso 1 1 calc R U
B1 B 0.3964(2) 0.15448(18) 0.05204(18) 0.0232(5) Uani 1 1 d . .

loop_
_atom_site_aniso_label
_atom_site_aniso_U_11
_atom_site_aniso_U_22
_atom_site_aniso_U_33
_atom_site_aniso_U_23
_atom_site_aniso_U_13
_atom_site_aniso_U_12
F1 0.0295(7) 0.0470(7) 0.0140(6) 0.0025(5) -0.0039(5) -0.0098(5)
F2 0.0261(6) 0.0306(6) 0.0377(7) 0.0120(5) -0.0021(5) 0.0032(5)
O4 0.0157(7) 0.0309(7) 0.0175(7) 0.0057(5) -0.0026(5) -0.0010(5)
O5 0.0308(8) 0.0255(7) 0.0268(8) 0.0057(5) 0.0028(6) 0.0018(5)
O8 0.0196(7) 0.0250(7) 0.0141(6) 0.0045(5) -0.0002(5) -0.0019(5)
N9 0.0171(8) 0.0206(7) 0.0124(7) -0.0003(5) 0.0001(6) 0.0007(5)
C1 0.0339(11) 0.0325(11) 0.0317(11) -0.0024(8) 0.0104(9) -0.0042(8)
C2 0.0240(10) 0.0277(10) 0.0222(9) 0.0023(7) 0.0095(8) 0.0031(7)
C3 0.0208(9) 0.0263(9) 0.0144(9) 0.0030(7) 0.0033(7) 0.0023(7)
C4 0.0155(9) 0.0252(9) 0.0132(8) 0.0027(7) -0.0014(7) 0.0013(7)
C5 0.0187(9) 0.0254(9) 0.0205(9) 0.0008(7) 0.0077(7) -0.0025(7)
C6 0.0302(11) 0.0296(10) 0.0272(10) -0.0029(8) 0.0062(9) -0.0086(8)
C7 0.0239(10) 0.0336(10) 0.0247(10) 0.0048(8) 0.0085(8) 0.0007(8)
C8 0.0198(9) 0.0171(8) 0.0128(8) -0.0003(6) 0.0014(7) 0.0008(6)
C10 0.0208(9) 0.0250(9) 0.0126(8) 0.0022(7) -0.0013(7) 0.0001(7)
C11 0.0212(9) 0.0225(9) 0.0206(9) 0.0008(7) -0.0022(7) 0.0014(7)
C12 0.0183(9) 0.0255(9) 0.0262(10) -0.0029(7) 0.0008(8) 0.0020(7)
C13 0.0187(9) 0.0256(9) 0.0232(9) -0.0017(7) 0.0052(7) -0.0019(7)
C14 0.0196(9) 0.0206(9) 0.0197(9) 0.0004(6) 0.0033(7) -0.0026(7)
B1 0.0178(10) 0.0293(11) 0.0170(10) 0.0056(8) -0.0036(8) -0.0016(8)

loop_
_atom_type_symbol
_atom_type_description
_atom_type_scat_dispersion_real
_atom_type_scat_dispersion_imag
_atom_type_scat_source
C C 0.0033 0.0016 'International Tables Vol C Tables 4.2.6.8 and 6.1.1.4'
H H 0.0000 0.0000 'International Tables Vol C Tables 4.2.6.8 and 6.1.1.4'
N N 0.0061 0.0033 'International Tables Vol C Tables 4.2.6.8 and 6.1.1.4'
O O 0.0106 0.0060 'International Tables Vol C Tables 4.2.6.8 and 6.1.1.4'
B B 0.0013 0.0007 'International Tables Vol C Tables 4.2.6.8 and 6.1.1.4'
F F 0.0171 0.0103 'International Tables Vol C Tables 4.2.6.8 and 6.1.1.4'

loop_
_geom_angle_atom_site_label_1
_geom_angle_atom_site_label_2
_geom_angle_atom_site_label_3
_geom_angle
C4 O4 B1 113.04(14)
C8 O8 B1 110.44(14)
C8 N9 C10 125.63(15)
C8 N9 C14 121.07(14)
C10 N9 C14 113.27(14)
C2 C1 H1A 120.0
C2 C1 H1B 120.0
H1A C1 H1B 120.0
C1 C2 C3 124.08(18)
C1 C2 H2 118.0
C3 C2 H2 118.0
C2 C3 C7 110.51(15)
C2 C3 C4 110.75(14)
C7 C3 C4 109.21(15)
C2 C3 H3 108.8
C7 C3 H3 108.8
C4 C3 H3 108.8
O4 C4 C8 102.85(13)
O4 C4 C5 109.24(14)
C8 C4 C5 114.25(14)
O4 C4 C3 109.39(14)
C8 C4 C3 111.16(14)
C5 C4 C3 109.68(14)
O5 C5 C6 122.74(17)
O5 C5 C4 120.50(16)
C6 C5 C4 116.63(16)
C5 C6 H6A 109.5
C5 C6 H6B 109.5
H6A C6 H6B 109.5
C5 C6 H6C 109.5
H6A C6 H6C 109.5
H6B C6 H6C 109.5
C3 C7 H7A 109.5
C3 C7 H7B 109.5
H7A C7 H7B 109.5
C3 C7 H7C 109.5
H7A C7 H7C 109.5
H7B C7 H7C 109.5
O8 C8 N9 119.59(16)
O8 C8 C4 110.59(14)
N9 C8 C4 129.68(15)
N9 C10 C11 109.08(13)
N9 C10 H10A 109.9
C11 C10 H10A 109.9
N9 C10 H10B 109.9
C11 C10 H10B 109.9
H10A C10 H10B 108.3
C12 C11 C10 111.45(15)
C12 C11 H11A 109.3
C10 C11 H11A 109.3
C12 C11 H11B 109.3
C10 C11 H11B 109.3
H11A C11 H11B 108.0
C11 C12 C13 110.11(14)
C11 C12 H12A 109.6
C13 C12 H12A 109.6
C11 C12 H12B 109.6
C13 C12 H12B 109.6
H12A C12 H12B 108.2
C14 C13 C12 110.64(15)
C14 C13 H13A 109.5
C12 C13 H13A 109.5
C14 C13 H13B 109.5
C12 C13 H13B 109.5
H13A C13 H13B 108.1
N9 C14 C13 110.19(14)
N9 C14 H14A 109.6
C13 C14 H14A 109.6
N9 C14 H14B 109.6
C13 C14 H14B 109.6
H14A C14 H14B 108.1
F2 B1 F1 109.98(15)
F2 B1 O4 113.93(17)
F1 B1 O4 113.54(16)
F2 B1 O8 107.84(15)
F1 B1 O8 107.97(16)
O4 B1 O8 103.04(14)

loop_
_geom_bond_atom_site_label_1
_geom_bond_atom_site_label_2
_geom_bond_distance
F1 B1 1.389(2)
F2 B1 1.375(2)
O4 C4 1.406(2)
O4 B1 1.434(2)
O5 C5 1.209(2)
O8 C8 1.289(2)
O8 B1 1.529(2)
N9 C8 1.301(2)
N9 C10 1.475(2)
N9 C14 1.483(2)
C1 C2 1.316(3)
C1 H1A 0.9500
C1 H1B 0.9500
C2 C3 1.502(3)
C2 H2 0.9500
C3 C7 1.532(2)
C3 C4 1.559(2)
C3 H3 1.0000
C4 C8 1.548(2)
C4 C5 1.558(2)
C5 C6 1.492(3)
C6 H6A 0.9800
C6 H6B 0.9800
C6 H6C 0.9800
C7 H7A 0.9800
C7 H7B 0.9800
C7 H7C 0.9800
C10 C11 1.526(2)
C10 H10A 0.9900
C10 H10B 0.9900
C11 C12 1.522(3)
C11 H11A 0.9900
C11 H11B 0.9900
C12 C13 1.526(3)
C12 H12A 0.9900
C12 H12B 0.9900
C13 C14 1.524(2)
C13 H13A 0.9900
C13 H13B 0.9900
C14 H14A 0.9900
C14 H14B 0.9900

loop_
_geom_torsion_atom_site_label_1
_geom_torsion_atom_site_label_2
_geom_torsion_atom_site_label_3
_geom_torsion_atom_site_label_4
_geom_torsion
C1 C2 C3 C7 109.2(2)
C1 C2 C3 C4 -129.66(19)
B1 O4 C4 C8 -0.18(18)
B1 O4 C4 C5 -121.89(16)
B1 O4 C4 C3 118.04(16)
C2 C3 C4 O4 -64.71(18)
C7 C3 C4 O4 57.21(18)
C2 C3 C4 C8 48.18(19)
C7 C3 C4 C8 170.11(14)
C2 C3 C4 C5 175.49(14)
C7 C3 C4 C5 -62.58(18)
O4 C4 C5 O5 -168.34(15)
C8 C4 C5 O5 77.1(2)
C3 C4 C5 O5 -48.5(2)
O4 C4 C5 C6 7.7(2)
C8 C4 C5 C6 -106.85(17)
C3 C4 C5 C6 127.59(16)
B1 O8 C8 N9 -178.39(15)
B1 O8 C8 C4 -2.22(18)
C10 N9 C8 O8 -175.80(15)
C14 N9 C8 O8 2.0(2)
C10 N9 C8 C4 8.9(3)
C14 N9 C8 C4 -173.31(15)
O4 C4 C8 O8 1.54(17)
C5 C4 C8 O8 119.80(16)
C3 C4 C8 O8 -115.42(15)
O4 C4 C8 N9 177.22(17)
C5 C4 C8 N9 -64.5(2)
C3 C4 C8 N9 60.3(2)
C8 N9 C10 C11 119.70(17)
C14 N9 C10 C11 -58.29(18)
N9 C10 C11 C12 56.53(18)
C10 C11 C12 C13 -55.85(19)
C11 C12 C13 C14 54.95(19)
C8 N9 C14 C13 -119.61(17)
C10 N9 C14 C13 58.48(18)
C12 C13 C14 N9 -55.60(18)
C4 O4 B1 F2 -117.53(16)
C4 O4 B1 F1 115.52(17)
C4 O4 B1 O8 -0.99(19)
C8 O8 B1 F2 122.81(15)
C8 O8 B1 F1 -118.38(16)
C8 O8 B1 O4 2.02(19)
